data_7027610
loop_
_publ_author_name
'S\"uss-Fink, Georg'
'Stanislas, Sandrine'
'Shul&#x2019;pin, Georgiy B.'
'Nizova, Galina V.'
'Stoeckli-Evans, Helen'
'Neels, Antonia'
'Bobillier, Christiane'
'Claude, Saturnin'

_publ_section_title
;
 Oxidative functionalisation of alkanes: synthesis, molecular structure
 and catalytic implications of anionic vanadium(V) oxo and peroxo
 complexes containing bidentate N,O ligands&#x200A;&#x2020;
;
_journal_issue 18
_journal_name_full 'Journal of the Chemical Society, Dalton Transactions'
_journal_page_first 3169
_journal_paper_doi 10.1039/a904844h
_journal_year 1999
_chemical_formula_sum 'C10 H14 N5 O9 V'
_chemical_formula_weight 399.20
_chemical_name_systematic
;
 ?
;
_space_group_IT_number 14
_symmetry_cell_setting monoclinic
_symmetry_space_group_name_Hall '-P 2ybc'
_symmetry_space_group_name_H-M 'P 1 21/c 1'
_atom_sites_solution_hydrogens geom
_atom_sites_solution_primary direct
_atom_sites_solution_secondary difmap
_audit_creation_method SHELXL-97
_cell_angle_alpha 90.00
_cell_angle_beta 111.386(6)
_cell_angle_gamma 90.00
_cell_formula_units_Z 4
_cell_length_a 12.1752(7)
_cell_length_b 9.2884(5)
_cell_length_c 14.3963(9)
_cell_measurement_reflns_used 5000
_cell_measurement_temperature 223(2)
_cell_measurement_theta_max 26.05
_cell_measurement_theta_min 1.65
_cell_volume 1515.95(16)
_computing_cell_refinement 'CELL, Stoe & Cie Company, Germany'
_computing_data_collection 'EXPOSE, Stoe & Cie Company, Germany'
_computing_data_reduction 'INTEGRATE, Stoe & Cie Company,Germany'
_computing_molecular_graphics 'PLATON97 (Spek, 1997)'
_computing_publication_material 'SHELXL-97 (Sheldrick, 1997)'
_computing_structure_refinement 'SHELXL-97 (Sheldrick, 1997)'
_computing_structure_solution 'SHELXS-97 (Sheldrick, 1990)'
_diffrn_ambient_temperature 223(2)
_diffrn_measured_fraction_theta_full 0.934
_diffrn_measured_fraction_theta_max 0.934
_diffrn_measurement_device_type 'IPDS, Stoe & Cie Company, Germany'
_diffrn_measurement_method 'Phi oscillation scans'
_diffrn_radiation_monochromator graphite
_diffrn_radiation_source 'fine-focus sealed tube'
_diffrn_radiation_type MoK\a
_diffrn_radiation_wavelength 0.71073
_diffrn_reflns_av_R_equivalents 0.0318
_diffrn_reflns_av_sigmaI/netI 0.0261
_diffrn_reflns_limit_h_max 14
_diffrn_reflns_limit_h_min -14
_diffrn_reflns_limit_k_max 11
_diffrn_reflns_limit_k_min -11
_diffrn_reflns_limit_l_max 17
_diffrn_reflns_limit_l_min -17
_diffrn_reflns_number 11496
_diffrn_reflns_theta_full 25.87
_diffrn_reflns_theta_max 25.87
_diffrn_reflns_theta_min 2.67
_exptl_absorpt_coefficient_mu 0.716
_exptl_absorpt_correction_type none
_exptl_crystal_colour red
_exptl_crystal_density_diffrn 1.749
_exptl_crystal_density_meas ?
_exptl_crystal_density_method 'not measured'
_exptl_crystal_description plate
_exptl_crystal_F_000 816
_exptl_crystal_size_max 0.30
_exptl_crystal_size_mid 0.25
_exptl_crystal_size_min 0.10
_refine_diff_density_max 0.409
_refine_diff_density_min -0.245
_refine_diff_density_rms 0.050
_refine_ls_extinction_method none
_refine_ls_goodness_of_fit_ref 1.036
_refine_ls_hydrogen_treatment mixed
_refine_ls_matrix_type full
_refine_ls_number_parameters 258
_refine_ls_number_reflns 2918
_refine_ls_number_restraints 0
_refine_ls_restrained_S_all 1.036
_refine_ls_R_factor_all 0.0339
_refine_ls_R_factor_gt 0.0260
_refine_ls_shift/su_max 0.001
_refine_ls_shift/su_mean 0.000
_refine_ls_structure_factor_coef Fsqd
_refine_ls_weighting_details 'w=1/[\s^2^(Fo^2^)+(0.0497P)^2^+0.0036P] where P=(Fo^2^+2Fc^2^)/3'
_refine_ls_weighting_scheme calc
_refine_ls_wR_factor_gt 0.0706
_refine_ls_wR_factor_ref 0.0731
_reflns_number_gt 2410
_reflns_number_total 2918
_reflns_threshold_expression >2sigma(I)
_cod_data_source_file 904844Hsup1.cif
_cod_data_source_block compound3b
_cod_depositor_comments
;
The following automatic conversions were performed:

'_exptl_crystal_density_meas' value 'none' was changed to '?' - the
value is perceived as not measured.

Automatic conversion script
Id: cif_fix_values 3008 2015-01-20 13:52:24Z robertas 

The following automatic conversions were performed:

'_refine_ls_weighting_scheme' value 'calc
w=1/[\s^2^(Fo^2^)+(0.0497P)^2^+0.0036P] where P=(Fo^2^+2Fc^2^)/3' was
changed to 'calc'. New tag '_refine_ls_weighting_details' was
created. The value of the new tag was set to
'w=1/[\s^2^(Fo^2^)+(0.0497P)^2^+0.0036P] where P=(Fo^2^+2Fc^2^)/3'.

Automatic conversion script
Id: cif_fix_values 3143 2015-03-26 13:38:13Z robertas 
;
_cod_original_cell_volume 1515.95(15)
_cod_original_sg_symbol_H-M 'P 21/c'
_cod_database_code 7027610

loop_
_symmetry_equiv_pos_as_xyz
'x, y, z'
'-x, y+1/2, -z+1/2'
'-x, -y, -z'
'x, -y-1/2, z-1/2'

loop_
_atom_site_label
_atom_site_type_symbol
_atom_site_fract_x
_atom_site_fract_y
_atom_site_fract_z
_atom_site_U_iso_or_equiv
_atom_site_adp_type
_atom_site_occupancy
_atom_site_calc_flag
_atom_site_refinement_flags
V1 V 0.65015(2) 0.42794(3) 0.80794(2) 0.02045(10) Uani 1 d .
O1 O 0.67658(10) 0.21373(12) 0.77771(8) 0.0243(3) Uani 1 d .
O2 O 0.65358(11) 0.05287(13) 0.65679(9) 0.0304(3) Uani 1 d .
O3 O 0.79197(10) 0.43915(13) 0.74871(9) 0.0249(3) Uani 1 d .
O4 O 0.98289(11) 0.39056(14) 0.78406(10) 0.0306(3) Uani 1 d .
O5 O 0.56783(11) 0.38104(15) 0.86740(10) 0.0340(3) Uani 1 d .
O6 O 0.70049(11) 0.61328(14) 0.86059(10) 0.0332(3) Uani 1 d .
O7 O 0.60466(11) 0.61662(13) 0.76843(10) 0.0322(3) Uani 1 d .
O8 O 0.9249(2) 0.5506(2) 0.60150(16) 0.0559(5) Uani 1 d .
H1O H 0.928(3) 0.494(3) 0.647(2) 0.069(9) Uiso 1 d .
H2O H 0.9728(19) 0.549(3) 0.6124(19) 0.014(8) Uiso 1 d .
O9 O 0.84548(16) 0.0119(2) 0.89679(17) 0.0509(4) Uani 1 d .
H3O H 0.798(3) 0.069(3) 0.870(2) 0.050(8) Uiso 1 d .
H4O H 0.855(3) 0.019(4) 0.950(3) 0.088(14) Uiso 1 d .
N1 N 0.52642(12) 0.39122(15) 0.66000(10) 0.0216(3) Uani 1 d .
N2 N 0.37287(13) 0.31322(18) 0.47128(11) 0.0317(4) Uani 1 d .
N3 N 0.80552(12) 0.37769(15) 0.93041(10) 0.0217(3) Uani 1 d .
N4 N 1.01568(13) 0.30462(16) 1.08088(11) 0.0298(3) Uani 1 d .
N5 N 0.79142(16) -0.2091(2) 0.72622(13) 0.0293(3) Uani 1 d .
H1N H 0.753(3) -0.125(4) 0.723(2) 0.070(9) Uiso 1 d .
H2N H 0.746(3) -0.258(4) 0.681(3) 0.088(11) Uiso 1 d .
H3N H 0.855(3) -0.186(4) 0.713(3) 0.106(13) Uiso 1 d .
H4N H 0.801(3) -0.253(4) 0.782(3) 0.082(10) Uiso 1 d .
C1 C 0.53306(14) 0.26167(18) 0.62142(12) 0.0213(3) Uani 1 d .
C2 C 0.45624(15) 0.2232(2) 0.52731(13) 0.0278(4) Uani 1 d .
H2 H 0.4629 0.1315 0.5022 0.033 Uiso 1 calc R
C3 C 0.36767(15) 0.4421(2) 0.51085(14) 0.0315(4) Uani 1 d .
H3 H 0.3098 0.5078 0.4733 0.038 Uiso 1 calc R
C4 C 0.44358(15) 0.4829(2) 0.60451(13) 0.0276(4) Uani 1 d .
H4 H 0.4371 0.5748 0.6293 0.033 Uiso 1 calc R
C5 C 0.62806(14) 0.16484(17) 0.68871(12) 0.0211(3) Uani 1 d .
C6 C 0.90506(14) 0.36364(17) 0.91156(12) 0.0208(3) Uani 1 d .
C7 C 1.00923(15) 0.32491(18) 0.98722(13) 0.0251(4) Uani 1 d .
H7 H 1.0776 0.3125 0.9722 0.030 Uiso 1 calc R
C8 C 0.91580(17) 0.3228(2) 1.09788(14) 0.0322(4) Uani 1 d .
H8 H 0.9176 0.3112 1.1633 0.039 Uiso 1 calc R
C9 C 0.81006(16) 0.35790(19) 1.02344(13) 0.0281(4) Uani 1 d .
H9 H 0.7414 0.3678 1.0383 0.034 Uiso 1 calc R
C10 C 0.89378(14) 0.39914(17) 0.80608(12) 0.0216(3) Uani 1 d .

loop_
_atom_site_aniso_label
_atom_site_aniso_U_11
_atom_site_aniso_U_22
_atom_site_aniso_U_33
_atom_site_aniso_U_23
_atom_site_aniso_U_13
_atom_site_aniso_U_12
V1 0.01719(16) 0.02553(16) 0.01781(16) -0.00141(11) 0.00542(11) 0.00038(11)
O1 0.0228(6) 0.0247(6) 0.0210(6) 0.0000(5) 0.0027(5) 0.0004(5)
O2 0.0339(7) 0.0270(7) 0.0285(7) -0.0014(5) 0.0092(6) 0.0052(5)
O3 0.0230(6) 0.0315(6) 0.0191(6) 0.0017(5) 0.0065(5) 0.0005(5)
O4 0.0259(6) 0.0393(7) 0.0300(7) -0.0034(5) 0.0144(6) 0.0012(5)
O5 0.0276(7) 0.0434(8) 0.0352(7) -0.0001(6) 0.0163(6) -0.0004(6)
O6 0.0304(7) 0.0332(7) 0.0315(7) -0.0056(6) 0.0056(6) 0.0005(5)
O7 0.0283(7) 0.0298(6) 0.0339(7) -0.0030(6) 0.0056(6) 0.0033(5)
O8 0.0585(15) 0.0595(13) 0.0505(12) 0.0226(9) 0.0208(11) 0.0036(11)
O9 0.0424(9) 0.0444(10) 0.0510(12) 0.0023(9) -0.0006(8) 0.0108(8)
N1 0.0179(7) 0.0270(7) 0.0192(7) 0.0000(6) 0.0061(6) 0.0007(5)
N2 0.0250(8) 0.0440(9) 0.0220(8) -0.0004(7) 0.0039(6) 0.0015(7)
N3 0.0214(7) 0.0232(7) 0.0188(7) -0.0016(6) 0.0053(6) -0.0017(5)
N4 0.0306(8) 0.0253(8) 0.0250(8) 0.0001(6) 0.0002(7) -0.0009(6)
N5 0.0275(8) 0.0301(9) 0.0246(9) -0.0007(7) 0.0028(7) -0.0017(7)
C1 0.0191(8) 0.0260(8) 0.0201(8) 0.0001(7) 0.0086(7) -0.0016(6)
C2 0.0255(9) 0.0343(10) 0.0226(9) -0.0025(7) 0.0076(7) -0.0009(7)
C3 0.0213(9) 0.0441(11) 0.0260(9) 0.0028(8) 0.0050(7) 0.0074(8)
C4 0.0235(8) 0.0326(9) 0.0262(9) 0.0004(8) 0.0083(7) 0.0069(7)
C5 0.0183(8) 0.0231(8) 0.0226(9) 0.0024(7) 0.0083(7) -0.0026(6)
C6 0.0212(8) 0.0177(8) 0.0220(8) -0.0041(6) 0.0061(7) -0.0029(6)
C7 0.0235(8) 0.0206(8) 0.0266(9) -0.0041(7) 0.0037(7) -0.0009(7)
C8 0.0408(11) 0.0325(10) 0.0197(9) 0.0021(7) 0.0067(8) -0.0042(8)
C9 0.0302(9) 0.0336(10) 0.0214(9) 0.0000(7) 0.0104(8) -0.0027(8)
C10 0.0225(8) 0.0206(8) 0.0211(8) -0.0048(6) 0.0070(7) -0.0029(6)

loop_
_atom_type_symbol
_atom_type_description
_atom_type_scat_dispersion_real
_atom_type_scat_dispersion_imag
_atom_type_scat_source
V V 0.3005 0.5294 'International Tables Vol C Tables 4.2.6.8 and 6.1.1.4'
O O 0.0106 0.0060 'International Tables Vol C Tables 4.2.6.8 and 6.1.1.4'
N N 0.0061 0.0033 'International Tables Vol C Tables 4.2.6.8 and 6.1.1.4'
C C 0.0033 0.0016 'International Tables Vol C Tables 4.2.6.8 and 6.1.1.4'
H H 0.0000 0.0000 'International Tables Vol C Tables 4.2.6.8 and 6.1.1.4'

loop_
_geom_angle_atom_site_label_1
_geom_angle_atom_site_label_2
_geom_angle_atom_site_label_3
_geom_angle
O5 V1 O7 104.20(6)
O5 V1 O6 102.03(6)
O7 V1 O6 44.18(6)
O5 V1 O1 91.51(6)
O7 V1 O1 152.19(5)
O6 V1 O1 154.12(5)
O5 V1 N3 92.20(6)
O7 V1 N3 122.55(6)
O6 V1 N3 78.82(5)
O1 V1 N3 78.72(5)
O5 V1 N1 97.95(6)
O7 V1 N1 79.81(5)
O6 V1 N1 123.47(6)
O1 V1 N1 75.32(5)
N3 V1 N1 152.30(5)
O5 V1 O3 163.65(6)
O7 V1 O3 91.45(5)
O6 V1 O3 85.78(5)
O1 V1 O3 76.15(5)
N3 V1 O3 75.08(5)
N1 V1 O3 89.36(5)
C5 O1 V1 119.74(10)
C10 O3 V1 117.04(10)
O7 O6 V1 66.88(7)
O6 O7 V1 68.94(7)
C4 N1 C1 118.02(15)
C4 N1 V1 126.60(12)
C1 N1 V1 115.38(11)
C2 N2 C3 116.55(16)
C9 N3 C6 118.71(15)
C9 N3 V1 124.39(12)
C6 N3 V1 116.89(11)
C7 N4 C8 116.43(15)
N1 C1 C2 121.09(16)
N1 C1 C5 114.70(14)
C2 C1 C5 124.20(15)
N2 C2 C1 121.56(17)
N2 C3 C4 122.87(17)
N1 C4 C3 119.91(17)
O2 C5 O1 126.11(15)
O2 C5 C1 120.48(15)
O1 C5 C1 113.39(14)
N3 C6 C7 120.15(15)
N3 C6 C10 115.12(14)
C7 C6 C10 124.68(15)
N4 C7 C6 122.06(16)
N4 C8 C9 122.76(16)
N3 C9 C8 119.85(17)
O4 C10 O3 126.23(16)
O4 C10 C6 118.44(15)
O3 C10 C6 115.30(14)

loop_
_geom_bond_atom_site_label_1
_geom_bond_atom_site_label_2
_geom_bond_distance
V1 O5 1.5977(12)
V1 O7 1.8634(13)
V1 O6 1.8908(13)
V1 O1 2.0865(12)
V1 N3 2.1148(14)
V1 N1 2.1405(14)
V1 O3 2.1892(12)
O1 C5 1.283(2)
O2 C5 1.222(2)
O3 C10 1.269(2)
O4 C10 1.239(2)
O6 O7 1.4119(19)
N1 C4 1.339(2)
N1 C1 1.340(2)
N2 C2 1.335(2)
N2 C3 1.337(2)
N3 C9 1.333(2)
N3 C6 1.341(2)
N4 C7 1.335(2)
N4 C8 1.336(2)
C1 C2 1.383(2)
C1 C5 1.506(2)
C3 C4 1.381(3)
C6 C7 1.384(2)
C6 C10 1.510(2)
C8 C9 1.381(3)

loop_
_geom_torsion_atom_site_label_1
_geom_torsion_atom_site_label_2
_geom_torsion_atom_site_label_3
_geom_torsion_atom_site_label_4
_geom_torsion
O5 V1 O1 C5 108.49(12)
O7 V1 O1 C5 -16.66(18)
O6 V1 O1 C5 -129.37(14)
N3 V1 O1 C5 -159.57(12)
N1 V1 O1 C5 10.67(11)
O3 V1 O1 C5 -82.35(11)
O5 V1 O3 C10 -33.1(3)
O7 V1 O3 C10 130.12(12)
O6 V1 O3 C10 86.27(12)
O1 V1 O3 C10 -75.05(11)
N3 V1 O3 C10 6.73(11)
N1 V1 O3 C10 -150.09(12)
O5 V1 O6 O7 -98.08(9)
O1 V1 O6 O7 141.86(11)
N3 V1 O6 O7 172.05(8)
N1 V1 O6 O7 10.00(10)
O3 V1 O6 O7 96.44(8)
O5 V1 O7 O6 92.76(9)
O1 V1 O7 O6 -144.71(10)
N3 V1 O7 O6 -9.26(10)
N1 V1 O7 O6 -171.53(9)
O3 V1 O7 O6 -82.44(8)
O5 V1 N1 C4 84.75(15)
O7 V1 N1 C4 -18.34(14)
O6 V1 N1 C4 -25.40(16)
O1 V1 N1 C4 174.24(15)
N3 V1 N1 C4 -164.81(13)
O3 V1 N1 C4 -109.92(14)
O5 V1 N1 C1 -94.00(12)
O7 V1 N1 C1 162.90(12)
O6 V1 N1 C1 155.84(10)
O1 V1 N1 C1 -4.52(11)
N3 V1 N1 C1 16.43(18)
O3 V1 N1 C1 71.32(11)
O5 V1 N3 C9 -15.82(15)
O7 V1 N3 C9 92.58(14)
O6 V1 N3 C9 86.01(14)
O1 V1 N3 C9 -106.92(14)
N1 V1 N3 C9 -127.58(15)
O3 V1 N3 C9 174.58(15)
O5 V1 N3 C6 163.40(12)
O7 V1 N3 C6 -88.20(12)
O6 V1 N3 C6 -94.76(12)
O1 V1 N3 C6 72.30(12)
N1 V1 N3 C6 51.65(18)
O3 V1 N3 C6 -6.19(11)
C4 N1 C1 C2 -0.4(2)
V1 N1 C1 C2 178.49(12)
C4 N1 C1 C5 -179.69(14)
V1 N1 C1 C5 -0.82(17)
C3 N2 C2 C1 0.0(3)
N1 C1 C2 N2 0.1(3)
C5 C1 C2 N2 179.36(15)
C2 N2 C3 C4 0.1(3)
C1 N1 C4 C3 0.5(2)
V1 N1 C4 C3 -178.21(12)
N2 C3 C4 N1 -0.4(3)
V1 O1 C5 O2 164.90(13)
V1 O1 C5 C1 -14.06(17)
N1 C1 C5 O2 -169.61(14)
C2 C1 C5 O2 11.1(2)
N1 C1 C5 O1 9.41(19)
C2 C1 C5 O1 -169.87(15)
C9 N3 C6 C7 2.0(2)
V1 N3 C6 C7 -177.29(12)
C9 N3 C6 C10 -175.47(14)
V1 N3 C6 C10 5.26(17)
C8 N4 C7 C6 0.4(2)
N3 C6 C7 N4 -2.1(2)
C10 C6 C7 N4 175.14(15)
C7 N4 C8 C9 1.2(3)
C6 N3 C9 C8 -0.4(2)
V1 N3 C9 C8 178.81(13)
N4 C8 C9 N3 -1.3(3)
V1 O3 C10 O4 175.86(13)
V1 O3 C10 C6 -6.07(17)
N3 C6 C10 O4 178.90(14)
C7 C6 C10 O4 1.6(2)
N3 C6 C10 O3 0.7(2)
C7 C6 C10 O3 -176.66(15)
